data_7250758
loop_
_publ_author_name
'Esrafili, Leili'
'Cheung, Ocean'
'Adriaensens, Peter'
'Derveaux, Elien'
'Glasby, Lawson T.'
'Moghadam, Peyman Z.'
'Vande Velde, Christophe M. L.'

_publ_section_title
;
 Unlocking porosity: structural tuning of urea-based MOFs via reaction
 parameter control
;
_journal_issue 34
_journal_name_full 'RSC Advances'
_journal_page_first 27531
_journal_page_last 27543
_journal_paper_doi 10.1039/D5RA02649K
_journal_volume 15
_journal_year 2025
_chemical_formula_moiety 'C26 H20 N6 O6 Zn, 3.925[C5H11N1O1]'
_chemical_formula_sum 'C45.62 H63.17 N9.92 O9.92 Zn'
_chemical_formula_weight 974.64
_chemical_name_common UA-2
_chemical_name_systematic di-Zinc-4,4'-(carbonylbis(azanediyl))dibenzoate;1,3-di(pyridin-4-yl)urea
_space_group_crystal_system tetragonal
_space_group_IT_number 86
_space_group_name_Hall '-P 4bc'
_space_group_name_H-M_alt 'P 42/n :2'
_atom_sites_solution_hydrogens mixed
_atom_sites_solution_primary iterative
_audit_creation_date 2025-07-22
_audit_creation_method
;
Olex2 1.5-alpha
(compiled 2025.05.31 svn.r86d253d1 for OlexSys, GUI svn.r7254)
;
_audit_update_record
;
2025-07-22 deposited with the CCDC.	2025-07-23 downloaded from the CCDC.
;
_cell_angle_alpha 90
_cell_angle_beta 90
_cell_angle_gamma 90
_cell_formula_units_Z 8
_cell_length_a 27.5833(3)
_cell_length_b 27.5833(3)
_cell_length_c 14.4559(3)
_cell_measurement_reflns_used 33437
_cell_measurement_temperature 294
_cell_measurement_theta_max 74.0290
_cell_measurement_theta_min 2.2440
_cell_volume 10998.6(3)
_computing_cell_refinement 'CrysAlisPro 1.171.44.91a (Rigaku OD, 2025)'
_computing_data_collection 'CrysAlisPro system (CCD 44.91a 64-bit (release 23-01-2025))'
_computing_data_reduction 'CrysAlisPro 1.171.44.91a (Rigaku OD, 2025)'
_computing_molecular_graphics 'Olex2 1.5-alpha (Dolomanov et al., 2009)'
_computing_publication_material 'Olex2 1.5-alpha (Dolomanov et al., 2009)'
_computing_structure_refinement 'XL  (Sheldrick, 2008)'
_computing_structure_solution 'olex2.solve 1.5-alpha (Bourhis et al., 2015)'
_diffrn_ambient_temperature 294(2)
_diffrn_detector 'Hybrid Pixel Array Detector'
_diffrn_detector_area_resol_mean 10.0000
_diffrn_detector_type 'HyPix-Arc 100'
_diffrn_measured_fraction_theta_full 0.999
_diffrn_measured_fraction_theta_max 0.963
_diffrn_measurement_details
;
List of Runs (angles in degrees, time in seconds):

  # Type    Start    End  Width  t~exp~   \w     \q     \k     \f   Frames
#--------------------------------------------------------------------------
  1  \w    -94.00  -2.00   0.50    3.00    --  -48.61 111.00-139.00  184
  2  \w   -108.00 -22.00   0.50   12.00    --  -92.86 111.00-139.00  172
  3  \w     79.00 171.00   0.50   12.00    --  102.84  88.00 136.00  184
  4  \w     -5.00  30.00   0.50    3.00    --  -48.61  19.00  60.00   70
  5  \w     74.00 122.00   0.50    3.00    --   50.11 125.00  90.00   96
  6  \w    -58.00 -18.00   0.50   12.00    --  -92.86  61.00-150.00   80
  7  \w    -58.00 -18.00   0.50   12.00    --  -92.86  61.00  30.00   80
  8  \w    -60.00 -20.00   0.50   12.00    --  -92.86   0.00  60.00   80
  9  \w    -60.00 -20.00   0.50   12.00    --  -92.86   0.00-180.00   80
 10  \w     29.00  88.00   0.50   12.00    --  102.84 -61.00 -60.00  118
 11  \w     -5.00  30.00   0.50    3.00    --  -48.61  19.00 150.00   70
 12  \w     24.00 119.00   0.50    3.00    --   50.11  77.00  90.00  190
 13  \w     24.00 119.00   0.50    3.00    --   50.11  77.00   0.00  190
 14  \w    -60.00 -20.00   0.50   12.00    --  -92.86   0.00 150.00   80
 15  \w    -60.00 -20.00   0.50   12.00    --  -92.86   0.00-120.00   80
 16  \w   -172.00 -72.00   0.50   12.00    --  -92.86 -30.00  60.00  200
 17  \w    -60.00 -20.00   0.50   12.00    --  -92.86   0.00 120.00   80
 18  \w    -58.00 -18.00   0.50   12.00    --  -92.86  61.00 150.00   80
 19  \w     25.00  65.00   0.50   12.00    --  102.84 -45.00  30.00   80
 20  \w     24.00  49.00   0.50    3.00    --   50.11  77.00-120.00   50
;
_diffrn_measurement_device 'four-circle diffractometer'
_diffrn_measurement_device_type 'XtaLAB Synergy, Single source at home/near, HyPix-Arc 100'
_diffrn_measurement_method '\w scans'
_diffrn_orient_matrix_type 'CrysAlisPro convention (1999,Acta A55,543-557)'
_diffrn_orient_matrix_UB_11 -0.0079746000
_diffrn_orient_matrix_UB_12 -0.0540682000
_diffrn_orient_matrix_UB_13 -0.0219711000
_diffrn_orient_matrix_UB_21 0.0263752000
_diffrn_orient_matrix_UB_22 0.0065228000
_diffrn_orient_matrix_UB_23 -0.0931233000
_diffrn_orient_matrix_UB_31 0.0486128000
_diffrn_orient_matrix_UB_32 -0.0124288000
_diffrn_orient_matrix_UB_33 0.0468003000
_diffrn_radiation_monochromator mirror
_diffrn_radiation_probe x-ray
_diffrn_radiation_type 'Cu K\a'
_diffrn_radiation_wavelength 1.54184
_diffrn_reflns_av_R_equivalents 0.0860
_diffrn_reflns_av_unetI/netI 0.0305
_diffrn_reflns_Laue_measured_fraction_full 0.999
_diffrn_reflns_Laue_measured_fraction_max 0.963
_diffrn_reflns_limit_h_max 30
_diffrn_reflns_limit_h_min -31
_diffrn_reflns_limit_k_max 33
_diffrn_reflns_limit_k_min -34
_diffrn_reflns_limit_l_max 17
_diffrn_reflns_limit_l_min -16
_diffrn_reflns_number 84059
_diffrn_reflns_point_group_measured_fraction_full 0.999
_diffrn_reflns_point_group_measured_fraction_max 0.963
_diffrn_reflns_theta_full 67.684
_diffrn_reflns_theta_max 75.498
_diffrn_reflns_theta_min 2.265
_diffrn_source 'micro-focus sealed X-ray tube'
_diffrn_source_type 'PhotonJet (Cu) X-ray Source'
_exptl_absorpt_coefficient_mu 1.103
_exptl_absorpt_correction_T_max 1.00000
_exptl_absorpt_correction_T_min 0.77950
_exptl_absorpt_correction_type multi-scan
_exptl_absorpt_process_details
;
CrysAlisPro 1.171.44.91a (Rigaku Oxford Diffraction, 2025)
Empirical absorption correction using spherical harmonics,
implemented in SCALE3 ABSPACK scaling algorithm.
;
_exptl_crystal_colour 'light brown'
_exptl_crystal_colour_modifier light
_exptl_crystal_colour_primary brown
_exptl_crystal_density_diffrn 1.177
_exptl_crystal_description plate
_exptl_crystal_F_000 4126
_exptl_crystal_preparation 'solvothermal synthesis from diethylformamide'
_exptl_crystal_recrystallization_method 'from diethylformamide'
_exptl_crystal_size_max 0.2
_exptl_crystal_size_mid 0.2
_exptl_crystal_size_min 0.07
_refine_diff_density_max 0.364
_refine_diff_density_min -0.190
_refine_diff_density_rms 0.039
_refine_ls_extinction_method none
_refine_ls_goodness_of_fit_ref 1.104
_refine_ls_hydrogen_treatment mixed
_refine_ls_matrix_type full
_refine_ls_number_parameters 368
_refine_ls_number_reflns 10989
_refine_ls_number_restraints 358
_refine_ls_restrained_S_all 1.096
_refine_ls_R_factor_all 0.0646
_refine_ls_R_factor_gt 0.0558
_refine_ls_shift/su_max 0.001
_refine_ls_shift/su_mean 0.000
_refine_ls_structure_factor_coef Fsqd
_refine_ls_weighting_details 'w=1/[\s^2^(Fo^2^)+(0.1304P)^2^] where P=(Fo^2^+2Fc^2^)/3'
_refine_ls_weighting_scheme calc
_refine_ls_wR_factor_gt 0.1942
_refine_ls_wR_factor_ref 0.2040
_reflns_Friedel_coverage 0.000
_reflns_number_gt 7869
_reflns_number_total 10989
_reflns_threshold_expression 'I > 2\s(I)'
_cod_data_source_file d5ra02649k1.cif
_cod_data_source_block ua-2_new
_cod_original_cell_volume 10998.6(4)
_cod_original_sg_symbol_H-M 'P 42/n'
_cod_database_code 7250758
_shelx_shelxl_version_number 2019/1
_chemical_oxdiff_formula 'Zn C15 H10 O4 N4'
_chemical_oxdiff_usercomment 'rt!!, CSD: QAZFUS'
_shelx_space_group_comment
;
The symmetry employed for this shelxl refinement is uniquely defined
by the following loop, which should always be used as a source of
symmetry information in preference to the above space-group names.
They are only intended as comments.
;
_shelx_estimated_absorpt_t_max 0.927
_shelx_estimated_absorpt_t_min 0.810
_diffrn_oxdiff_digest_od_ed
;

;
_olex2_refinement_description
;
1. Fixed Uiso
 At 1.2 times of:
  All C(H) groups
2. Restrained distances
 N10-H10A = N2-H2 = N-H = N1-H1
 0.94 with sigma of 0.02
 H-N
 0.94 with sigma of 0.01
 H10A-C13 \\sim H2-C14
 with sigma of 0.02
3. Restrained planarity
 H10A, N10, C1I, N2, H2
 with sigma of 0.1
 C1A, C14, N2, C1I
 with sigma of 0.1
 H, N, C1J, N1, H1
 with sigma of 0.1
4. Rigid bond restraints
 All non-hydrogen atoms
 with sigma for 1-2 distances of 0.01 and sigma for 1-3 distances of 0.01
5. Uiso/Uaniso restraints and constraints
All non-hydrogen atoms have similar U: within 2A with sigma of 0.04 and sigma
for terminal atoms of 0.08 within 2A
6.a Aromatic/amide H refined with riding coordinates:
 C7(H7), C8(H8), C10(H10), C16(H16), C17(H17), C18(H18), C1A(H1A), C1B(H1B),
 C1C(H1C), C1D(H1D), C1E(H1E), C1F(H1F), C1H(H1H), C1K(H1K), C1L(H1L), C1M(H1M)
;
_platon_squeeze_special_details
;
A solvent mask was calculated and 1761 electrons were 
found in a volume of 6755\%A^3^ in 1 void per unit cell. 
This is consistent with the presence of 
3.925[C5H11N1O1] per asymmetric unit 
which account for 1758 electrons 
per unit cell.
;
_platon_squeeze_void_probe_radius 1.20
_olex2_exptl_crystal_mounting_method 'kapton loop'
_olex2_submission_original_sample_id UA-2
_olex2_submission_special_instructions 'No special instructions were received'
_oxdiff_exptl_absorpt_empirical_details
;
Empirical correction (ABSPACK) includes:
- Absorption correction using spherical harmonics
- Frame scaling
;
_oxdiff_exptl_absorpt_empirical_full_max 1.410
_oxdiff_exptl_absorpt_empirical_full_min 0.691

loop_
_space_group_symop_operation_xyz
'x, y, z'
'-y, x+1/2, z+1/2'
'-x+1/2, -y+1/2, z'
'y+1/2, -x, z+1/2'
'-x, -y, -z'
'y, -x-1/2, -z-1/2'
'x-1/2, y-1/2, -z'
'-y-1/2, x, -z-1/2'

loop_
_atom_site_label
_atom_site_type_symbol
_atom_site_fract_x
_atom_site_fract_y
_atom_site_fract_z
_atom_site_U_iso_or_equiv
_atom_site_adp_type
_atom_site_occupancy
_atom_site_site_symmetry_order
_atom_site_calc_flag
_atom_site_refinement_flags_posn
_atom_site_refinement_flags_adp
_atom_site_refinement_flags_occupancy
_atom_site_disorder_assembly
_atom_site_disorder_group
Zn1 Zn 0.39581(2) 0.47523(2) 0.19740(2) 0.08407(14) Uani 1 1 d . U . . .
O2 O 0.89330(6) 0.61396(6) 0.77218(13) 0.1035(4) Uani 1 1 d . U . . .
O7 O 0.42897(6) 0.50581(7) 0.30284(11) 0.1030(5) Uani 1 1 d . U . . .
O1 O 0.91360(5) 0.60418(6) 0.62654(12) 0.1024(4) Uani 1 1 d . U . . .
N11 N 0.32512(6) 0.49231(6) 0.22846(14) 0.0910(4) Uani 1 1 d . U . . .
O3 O 0.48492(7) 0.46196(8) 0.23630(15) 0.1293(6) Uani 1 1 d . U . . .
N2 N 0.61268(7) 0.58230(11) 0.52576(16) 0.1234(8) Uani 1 1 d D U . . .
O6 O 0.18568(7) 0.54060(10) 0.44838(16) 0.1539(9) Uani 1 1 d . U . . .
N12 N 0.02032(6) 0.58602(7) 0.59061(14) 0.0945(5) Uani 1 1 d . U . . .
C7 C 0.79421(8) 0.62232(9) 0.72243(17) 0.0958(6) Uani 1 1 d . U . . .
H7 H 0.802484 0.631082 0.782519 0.115 Uiso 1 1 calc R U . . .
C8 C 0.74642(8) 0.62158(10) 0.69657(15) 0.0981(6) Uani 1 1 d . U . . .
H8 H 0.722621 0.629734 0.739395 0.118 Uiso 1 1 calc R U . . .
C10 C 0.81708(8) 0.59825(11) 0.57175(18) 0.1092(7) Uani 1 1 d . U . . .
H10 H 0.841159 0.590635 0.529127 0.131 Uiso 1 1 calc R U . . .
O4 O 0.68382(7) 0.56883(13) 0.44795(15) 0.1794(12) Uani 1 1 d . U . . .
C11 C 0.22871(8) 0.51011(9) 0.27842(16) 0.0930(6) Uani 1 1 d . U . . .
C13 C 0.73325(7) 0.60895(10) 0.60818(16) 0.0984(6) Uani 1 1 d D U . . .
C14 C 0.58011(8) 0.55921(11) 0.46530(18) 0.1128(8) Uani 1 1 d D U . . .
C15 C 0.83013(7) 0.61023(7) 0.66036(16) 0.0882(5) Uani 1 1 d . U . . .
C16 C 0.31235(9) 0.50436(10) 0.31462(17) 0.1022(7) Uani 1 1 d . U . . .
H16 H 0.336809 0.506683 0.358678 0.123 Uiso 1 1 calc R U . . .
C17 C 0.49714(8) 0.54708(10) 0.42459(19) 0.1061(7) Uani 1 1 d . U . . .
H17 H 0.464591 0.553904 0.435116 0.127 Uiso 1 1 calc R U . . .
C18 C 0.03337(8) 0.55240(10) 0.44166(17) 0.1020(7) Uani 1 1 d . U . . .
H18 H 0.019624 0.540874 0.387184 0.122 Uiso 1 1 calc R U . . .
C19 C 0.50940(8) 0.51631(10) 0.35369(17) 0.1035(7) Uani 1 1 d . U . . .
C1A C 0.53145(8) 0.56803(11) 0.48034(19) 0.1101(7) Uani 1 1 d . U . . .
H1A H 0.521921 0.588262 0.528479 0.132 Uiso 1 1 calc R U . . .
C1B C 0.24106(10) 0.49712(11) 0.19046(17) 0.1080(7) Uani 1 1 d . U . . .
H1B H 0.217143 0.493557 0.145638 0.130 Uiso 1 1 calc R U . . .
C1C C 0.59258(10) 0.52751(17) 0.3969(3) 0.1600(17) Uani 1 1 d . U . . .
H1C H 0.625118 0.520300 0.387193 0.192 Uiso 1 1 calc R U . . .
C1D C 0.28928(9) 0.48922(10) 0.16788(18) 0.1044(7) Uani 1 1 d . U . . .
H1D H 0.296822 0.481349 0.107003 0.125 Uiso 1 1 calc R U . . .
C1E C 0.26612(9) 0.51349(10) 0.34249(18) 0.1084(7) Uani 1 1 d . U . . .
H1E H 0.259653 0.521882 0.403566 0.130 Uiso 1 1 calc R U . . .
C1F C 0.76907(8) 0.59719(12) 0.54395(17) 0.1189(9) Uani 1 1 d . U . . .
H1F H 0.760870 0.588794 0.483636 0.143 Uiso 1 1 calc R U . . .
C1G C 0.08253(7) 0.55147(9) 0.45254(17) 0.0957(6) Uani 1 1 d . U . . .
C1H C 0.00457(8) 0.56990(10) 0.50932(18) 0.1022(7) Uani 1 1 d . U . . .
H1H H -0.028638 0.570738 0.498305 0.123 Uiso 1 1 calc R U . . .
C1I C 0.66225(9) 0.58495(13) 0.51460(19) 0.1239(9) Uani 1 1 d . U . . .
C1J C 0.16107(9) 0.53133(10) 0.38103(19) 0.1084(7) Uani 1 1 d . U . . .
C1K C 0.06786(10) 0.58463(19) 0.6008(3) 0.182(2) Uani 1 1 d . U . . .
H1K H 0.080839 0.597294 0.655023 0.219 Uiso 1 1 calc R U . . .
C1L C 0.55804(10) 0.50602(17) 0.3421(2) 0.1548(15) Uani 1 1 d . U . . .
H1L H 0.567545 0.484210 0.296510 0.186 Uiso 1 1 calc R U . . .
C1M C 0.09908(10) 0.56602(19) 0.5376(3) 0.181(2) Uani 1 1 d . U . . .
H1M H 0.131816 0.563123 0.551968 0.217 Uiso 1 1 calc R U . . .
C2 C 0.88193(8) 0.60934(8) 0.68821(16) 0.0884(5) Uani 1 1 d . U . . .
C3 C 0.47251(9) 0.49214(11) 0.29389(17) 0.1031(7) Uani 1 1 d . U . . .
N10 N 0.68364(7) 0.60724(9) 0.58907(15) 0.1138(7) Uani 1 1 d D U . . .
N N 0.17973(8) 0.51735(8) 0.29818(14) 0.1027(6) Uani 1 1 d D U . . .
N1 N 0.11137(7) 0.53414(8) 0.38050(16) 0.1058(6) Uani 1 1 d D U . . .
H1 H 0.0886(12) 0.5245(14) 0.334(2) 0.179(14) Uiso 1 1 d D . . . .
H10A H 0.6610(8) 0.6125(9) 0.6392(17) 0.153(11) Uiso 1 1 d D . . . .
H H 0.1607(15) 0.5118(10) 0.2459(19) 0.217(19) Uiso 1 1 d D . . . .
H2 H 0.6044(11) 0.5875(11) 0.5893(12) 0.153(12) Uiso 1 1 d D . . . .

loop_
_atom_site_aniso_label
_atom_site_aniso_U_11
_atom_site_aniso_U_22
_atom_site_aniso_U_33
_atom_site_aniso_U_23
_atom_site_aniso_U_13
_atom_site_aniso_U_12
Zn1 0.0843(2) 0.08164(19) 0.0862(2) -0.00883(11) 0.01193(11) -0.00191(11)
O2 0.1019(10) 0.0972(10) 0.1115(11) -0.0170(8) -0.0202(9) 0.0016(8)
O7 0.0797(9) 0.1258(13) 0.1035(11) -0.0106(8) 0.0036(7) -0.0112(8)
O1 0.0784(8) 0.1204(12) 0.1085(11) -0.0140(9) -0.0057(8) 0.0016(7)
N11 0.0852(10) 0.0926(11) 0.0953(11) -0.0097(9) 0.0088(9) 0.0048(8)
O3 0.1137(12) 0.1611(16) 0.1131(13) -0.0392(13) 0.0137(10) -0.0072(11)
N2 0.0736(10) 0.191(2) 0.1060(15) -0.0243(15) 0.0039(10) -0.0176(12)
O6 0.0882(11) 0.233(3) 0.1401(16) -0.0711(17) 0.0033(11) 0.0172(13)
N12 0.0767(9) 0.1069(12) 0.0998(12) -0.0193(9) -0.0058(8) 0.0062(8)
C7 0.0888(13) 0.1022(14) 0.0965(13) -0.0137(11) -0.0040(10) -0.0079(11)
C8 0.0810(12) 0.1185(17) 0.0947(14) -0.0168(11) 0.0038(10) -0.0071(11)
C10 0.0803(12) 0.152(2) 0.0951(14) -0.0153(14) 0.0048(10) -0.0097(13)
O4 0.0859(11) 0.347(4) 0.1053(13) -0.0609(18) 0.0101(10) -0.0358(16)
C11 0.0823(12) 0.0996(14) 0.0971(13) -0.0105(11) 0.0036(10) 0.0082(10)
C13 0.0739(11) 0.1269(17) 0.0944(13) -0.0029(12) 0.0014(9) -0.0113(11)
C14 0.0756(12) 0.168(2) 0.0948(15) -0.0086(14) 0.0052(10) -0.0114(13)
C15 0.0806(11) 0.0863(12) 0.0976(13) -0.0079(10) -0.0068(10) -0.0057(9)
C16 0.0844(13) 0.1281(19) 0.0940(14) -0.0189(12) 0.0018(10) 0.0081(12)
C17 0.0712(11) 0.1302(18) 0.1170(17) -0.0164(14) 0.0088(11) -0.0037(11)
C18 0.0825(12) 0.1306(18) 0.0928(14) -0.0243(13) -0.0105(10) 0.0073(12)
C19 0.0786(12) 0.1400(19) 0.0920(14) -0.0098(13) 0.0089(10) -0.0105(12)
C1A 0.0771(12) 0.144(2) 0.1093(16) -0.0229(15) 0.0095(11) -0.0058(12)
C1B 0.0910(15) 0.132(2) 0.1009(16) -0.0156(13) -0.0043(11) 0.0113(13)
C1C 0.0811(14) 0.262(5) 0.137(3) -0.081(3) 0.0050(15) -0.0015(19)
C1D 0.0924(14) 0.1284(19) 0.0923(14) -0.0180(13) 0.0087(11) 0.0052(12)
C1E 0.0913(14) 0.137(2) 0.0967(15) -0.0239(14) 0.0079(12) 0.0147(13)
C1F 0.0782(12) 0.189(3) 0.0894(14) -0.0216(15) -0.0008(10) -0.0209(14)
C1G 0.0786(11) 0.1061(14) 0.1024(14) -0.0252(12) 0.0045(10) 0.0030(10)
C1H 0.0760(11) 0.1291(18) 0.1016(15) -0.0202(13) -0.0086(10) 0.0059(11)
C1I 0.0765(13) 0.197(3) 0.0983(16) -0.0142(17) 0.0020(12) -0.0175(15)
C1J 0.0853(13) 0.1314(19) 0.1086(17) -0.0332(14) 0.0025(12) 0.0060(12)
C1K 0.0827(15) 0.319(5) 0.145(3) -0.123(3) -0.0120(16) 0.018(2)
C1L 0.0862(15) 0.252(4) 0.126(2) -0.067(3) 0.0099(15) 0.009(2)
C1M 0.0750(14) 0.325(5) 0.144(3) -0.106(3) -0.0072(15) 0.023(2)
C2 0.0857(13) 0.0739(11) 0.1056(15) -0.0132(10) -0.0122(11) -0.0023(9)
C3 0.0900(14) 0.1258(19) 0.0935(15) -0.0047(12) 0.0147(11) -0.0122(13)
N10 0.0732(10) 0.166(2) 0.1018(13) -0.0113(12) 0.0018(9) -0.0112(11)
N 0.0845(11) 0.1173(15) 0.1063(14) -0.0213(10) 0.0059(9) 0.0120(10)
N1 0.0788(10) 0.1232(14) 0.1156(14) -0.0286(11) 0.0016(10) 0.0064(10)

loop_
_atom_type_symbol
_atom_type_description
_atom_type_scat_dispersion_real
_atom_type_scat_dispersion_imag
_atom_type_scat_source
C C 0.0181 0.0091 'International Tables Vol C Tables 4.2.6.8 and 6.1.1.4'
H H 0.0000 0.0000 'International Tables Vol C Tables 4.2.6.8 and 6.1.1.4'
N N 0.0311 0.0180 'International Tables Vol C Tables 4.2.6.8 and 6.1.1.4'
O O 0.0492 0.0322 'International Tables Vol C Tables 4.2.6.8 and 6.1.1.4'
Zn Zn -1.5491 0.6778 'International Tables Vol C Tables 4.2.6.8 and 6.1.1.4'

loop_
_geom_angle_atom_site_label_1
_geom_angle_atom_site_label_2
_geom_angle_atom_site_label_3
_geom_angle
_geom_angle_site_symmetry_1
_geom_angle_site_symmetry_3
_geom_angle_publ_flag
O7 Zn1 O1 140.09(8) . 2_644 ?
O7 Zn1 N11 99.99(7) . . ?
O7 Zn1 N12 102.13(8) . 2_654 ?
O7 Zn1 C2 119.54(8) . 2_644 ?
O7 Zn1 C3 28.52(8) . . ?
O1 Zn1 N11 108.01(7) 2_644 . ?
O1 Zn1 N12 97.54(7) 2_644 2_654 ?
O1 Zn1 C2 28.28(7) 2_644 2_644 ?
O1 Zn1 C3 115.74(8) 2_644 . ?
N11 Zn1 C2 100.81(7) . 2_644 ?
N11 Zn1 C3 128.26(8) . . ?
N12 Zn1 N11 104.96(8) 2_654 . ?
N12 Zn1 C2 125.53(7) 2_654 2_644 ?
N12 Zn1 C3 95.58(8) 2_654 . ?
C3 Zn1 C2 104.68(9) . 2_644 ?
C3 O7 Zn1 103.55(15) . . ?
C2 O1 Zn1 103.26(14) . 4_565 ?
C16 N11 Zn1 120.71(16) . . ?
C1D N11 Zn1 123.32(16) . . ?
C1D N11 C16 115.8(2) . . ?
C14 N2 H2 120.7(18) . . ?
C1I N2 C14 125.8(2) . . ?
C1I N2 H2 110.0(18) . . ?
C1H N12 Zn1 123.41(14) . 4_465 ?
C1K N12 Zn1 121.82(18) . 4_465 ?
C1K N12 C1H 114.4(2) . . ?
C8 C7 H7 119.7 . . ?
C8 C7 C15 120.7(2) . . ?
C15 C7 H7 119.7 . . ?
C7 C8 H8 119.6 . . ?
C7 C8 C13 120.8(2) . . ?
C13 C8 H8 119.6 . . ?
C15 C10 H10 119.1 . . ?
C15 C10 C1F 121.8(2) . . ?
C1F C10 H10 119.1 . . ?
C1B C11 C1E 116.9(2) . . ?
C1B C11 N 118.1(2) . . ?
C1E C11 N 125.0(2) . . ?
C8 C13 C1F 119.4(2) . . ?
C8 C13 N10 116.9(2) . . ?
C1F C13 N10 123.7(2) . . ?
C1A C14 N2 116.3(2) . . ?
C1C C14 N2 125.4(2) . . ?
C1C C14 C1A 118.2(2) . . ?
C7 C15 C2 121.3(2) . . ?
C10 C15 C7 118.6(2) . . ?
C10 C15 C2 120.1(2) . . ?
N11 C16 H16 117.7 . . ?
N11 C16 C1E 124.7(2) . . ?
C1E C16 H16 117.7 . . ?
C19 C17 H17 119.0 . . ?
C1A C17 H17 119.0 . . ?
C1A C17 C19 122.0(2) . . ?
C1G C18 H18 119.7 . . ?
C1H C18 H18 119.7 . . ?
C1H C18 C1G 120.5(2) . . ?
C17 C19 C1L 117.2(2) . . ?
C17 C19 C3 122.7(2) . . ?
C1L C19 C3 120.0(2) . . ?
C14 C1A H1A 119.9 . . ?
C17 C1A C14 120.3(2) . . ?
C17 C1A H1A 119.9 . . ?
C11 C1B H1B 120.0 . . ?
C11 C1B C1D 120.0(2) . . ?
C1D C1B H1B 120.0 . . ?
C14 C1C H1C 119.3 . . ?
C14 C1C C1L 121.3(3) . . ?
C1L C1C H1C 119.3 . . ?
N11 C1D C1B 123.4(2) . . ?
N11 C1D H1D 118.3 . . ?
C1B C1D H1D 118.3 . . ?
C11 C1E H1E 120.5 . . ?
C16 C1E C11 119.1(2) . . ?
C16 C1E H1E 120.5 . . ?
C10 C1F C13 118.7(2) . . ?
C10 C1F H1F 120.7 . . ?
C13 C1F H1F 120.7 . . ?
C18 C1G C1M 115.4(2) . . ?
C18 C1G N1 119.1(2) . . ?
C1M C1G N1 125.4(2) . . ?
N12 C1H C18 124.6(2) . . ?
N12 C1H H1H 117.7 . . ?
C18 C1H H1H 117.7 . . ?
O4 C1I N2 123.9(2) . . ?
O4 C1I N10 125.1(2) . . ?
N10 C1I N2 111.0(2) . . ?
O6 C1J N 123.7(2) . . ?
O6 C1J N1 123.4(2) . . ?
N C1J N1 112.9(2) . . ?
N12 C1K H1K 117.7 . . ?
N12 C1K C1M 124.5(3) . . ?
C1M C1K H1K 117.7 . . ?
C19 C1L H1L 119.5 . . ?
C1C C1L C19 121.0(3) . . ?
C1C C1L H1L 119.5 . . ?
C1G C1M H1M 119.9 . . ?
C1K C1M C1G 120.2(3) . . ?
C1K C1M H1M 119.9 . . ?
O2 C2 Zn1 73.01(13) . 4_565 ?
O2 C2 C15 119.9(2) . . ?
O1 C2 Zn1 48.46(11) . 4_565 ?
O1 C2 O2 121.5(2) . . ?
O1 C2 C15 118.6(2) . . ?
C15 C2 Zn1 167.04(17) . 4_565 ?
O7 C3 Zn1 47.93(12) . . ?
O7 C3 C19 117.0(2) . . ?
O3 C3 Zn1 74.85(15) . . ?
O3 C3 O7 122.5(2) . . ?
O3 C3 C19 120.4(2) . . ?
C19 C3 Zn1 162.6(2) . . ?
C13 N10 H10A 118.7(17) . . ?
C1I N10 C13 126.2(2) . . ?
C1I N10 H10A 112.1(18) . . ?
C11 N H 111(3) . . ?
C1J N C11 126.0(2) . . ?
C1J N H 123(3) . . ?
C1G N1 H1 104(3) . . ?
C1J N1 C1G 125.8(2) . . ?
C1J N1 H1 130(3) . . ?

loop_
_geom_bond_atom_site_label_1
_geom_bond_atom_site_label_2
_geom_bond_distance
_geom_bond_site_symmetry_2
_geom_bond_publ_flag
Zn1 O7 1.9676(16) . ?
Zn1 O1 1.9849(15) 2_644 ?
Zn1 N11 2.0554(17) . ?
Zn1 N12 2.0448(18) 2_654 ?
Zn1 C2 2.581(2) 2_644 ?
Zn1 C3 2.577(3) . ?
O2 C2 1.260(3) . ?
O7 C3 1.266(3) . ?
O1 C2 1.256(3) . ?
N11 C16 1.336(3) . ?
N11 C1D 1.323(3) . ?
O3 C3 1.226(3) . ?
N2 C14 1.406(3) . ?
N2 C1I 1.379(3) . ?
N2 H2 0.958(16) . ?
O6 C1J 1.214(3) . ?
N12 C1H 1.330(3) . ?
N12 C1K 1.320(3) . ?
C7 H7 0.9300 . ?
C7 C8 1.370(3) . ?
C7 C15 1.378(3) . ?
C8 H8 0.9300 . ?
C8 C13 1.373(3) . ?
C10 H10 0.9300 . ?
C10 C15 1.371(3) . ?
C10 C1F 1.384(3) . ?
O4 C1I 1.216(3) . ?
C11 C1B 1.364(3) . ?
C11 C1E 1.390(4) . ?
C11 N 1.395(3) . ?
C13 C1F 1.394(3) . ?
C13 N10 1.397(3) . ?
C14 C1A 1.381(3) . ?
C14 C1C 1.364(4) . ?
C15 C2 1.484(3) . ?
C16 H16 0.9300 . ?
C16 C1E 1.361(3) . ?
C17 H17 0.9300 . ?
C17 C19 1.373(3) . ?
C17 C1A 1.371(3) . ?
C18 H18 0.9300 . ?
C18 C1G 1.365(3) . ?
C18 C1H 1.349(3) . ?
C19 C1L 1.382(4) . ?
C19 C3 1.492(4) . ?
C1A H1A 0.9300 . ?
C1B H1B 0.9300 . ?
C1B C1D 1.387(4) . ?
C1C H1C 0.9300 . ?
C1C C1L 1.374(4) . ?
C1D H1D 0.9300 . ?
C1E H1E 0.9300 . ?
C1F H1F 0.9300 . ?
C1G C1M 1.372(4) . ?
C1G N1 1.395(3) . ?
C1H H1H 0.9300 . ?
C1I N10 1.373(3) . ?
C1J N 1.360(3) . ?
C1J N1 1.373(3) . ?
C1K H1K 0.9300 . ?
C1K C1M 1.356(4) . ?
C1L H1L 0.9300 . ?
C1M H1M 0.9300 . ?
N10 H10A 0.969(17) . ?
N H 0.932(9) . ?
N1 H1 0.959(19) . ?

loop_
_geom_torsion_atom_site_label_1
_geom_torsion_atom_site_label_2
_geom_torsion_atom_site_label_3
_geom_torsion_atom_site_label_4
_geom_torsion
_geom_torsion_site_symmetry_1
_geom_torsion_site_symmetry_2
_geom_torsion_site_symmetry_3
_geom_torsion_site_symmetry_4
_geom_torsion_publ_flag
Zn1 O7 C3 O3 -7.6(3) . . . . ?
Zn1 O7 C3 C19 169.26(19) . . . . ?
Zn1 O1 C2 O2 1.3(2) 4_565 . . . ?
Zn1 O1 C2 C15 -179.07(15) 4_565 . . . ?
Zn1 N11 C16 C1E -176.1(2) . . . . ?
Zn1 N11 C1D C1B 174.9(2) . . . . ?
Zn1 N12 C1H C18 -172.0(2) 4_465 . . . ?
Zn1 N12 C1K C1M 169.6(4) 4_465 . . . ?
N11 C16 C1E C11 0.3(4) . . . . ?
N2 C14 C1A C17 179.9(3) . . . . ?
N2 C14 C1C C1L 178.8(4) . . . . ?
N2 C1I N10 C13 168.7(3) . . . . ?
O6 C1J N C11 2.1(5) . . . . ?
O6 C1J N1 C1G 5.6(5) . . . . ?
N12 C1K C1M C1G 6.7(8) . . . . ?
C7 C8 C13 C1F -0.6(4) . . . . ?
C7 C8 C13 N10 177.4(2) . . . . ?
C7 C15 C2 Zn1 -174.1(6) . . . 4_565 ?
C7 C15 C2 O2 8.6(3) . . . . ?
C7 C15 C2 O1 -171.0(2) . . . . ?
C8 C7 C15 C10 1.1(4) . . . . ?
C8 C7 C15 C2 -178.0(2) . . . . ?
C8 C13 C1F C10 0.5(4) . . . . ?
C8 C13 N10 C1I -163.5(3) . . . . ?
C10 C15 C2 Zn1 6.8(8) . . . 4_565 ?
C10 C15 C2 O2 -170.5(2) . . . . ?
C10 C15 C2 O1 9.9(3) . . . . ?
O4 C1I N10 C13 -10.2(6) . . . . ?
C11 C1B C1D N11 1.9(5) . . . . ?
C14 N2 C1I O4 2.9(6) . . . . ?
C14 N2 C1I N10 -176.0(3) . . . . ?
C14 C1C C1L C19 0.8(7) . . . . ?
C15 C7 C8 C13 -0.2(4) . . . . ?
C15 C10 C1F C13 0.4(5) . . . . ?
C16 N11 C1D C1B -0.9(4) . . . . ?
C17 C19 C1L C1C -2.8(6) . . . . ?
C17 C19 C3 Zn1 36.5(7) . . . . ?
C17 C19 C3 O7 9.0(4) . . . . ?
C17 C19 C3 O3 -174.1(3) . . . . ?
C18 C1G C1M C1K -6.6(6) . . . . ?
C18 C1G N1 C1J 179.5(3) . . . . ?
C19 C17 C1A C14 1.1(4) . . . . ?
C1A C14 C1C C1L 2.2(6) . . . . ?
C1A C17 C19 C1L 1.8(5) . . . . ?
C1A C17 C19 C3 178.3(3) . . . . ?
C1B C11 C1E C16 0.7(4) . . . . ?
C1B C11 N C1J -178.5(3) . . . . ?
C1C C14 C1A C17 -3.1(5) . . . . ?
C1D N11 C16 C1E -0.2(4) . . . . ?
C1E C11 C1B C1D -1.7(4) . . . . ?
C1E C11 N C1J 3.8(4) . . . . ?
C1F C10 C15 C7 -1.2(4) . . . . ?
C1F C10 C15 C2 178.0(2) . . . . ?
C1F C13 N10 C1I 14.5(5) . . . . ?
C1G C18 C1H N12 -1.9(4) . . . . ?
C1H N12 C1K C1M -3.7(7) . . . . ?
C1H C18 C1G C1M 4.4(5) . . . . ?
C1H C18 C1G N1 -178.6(2) . . . . ?
C1I N2 C14 C1A -168.9(3) . . . . ?
C1I N2 C14 C1C 14.4(5) . . . . ?
C1K N12 C1H C18 1.3(5) . . . . ?
C1L C19 C3 Zn1 -147.1(5) . . . . ?
C1L C19 C3 O7 -174.6(3) . . . . ?
C1L C19 C3 O3 2.3(4) . . . . ?
C1M C1G N1 C1J -3.8(5) . . . . ?
C3 C19 C1L C1C -179.4(4) . . . . ?
N10 C13 C1F C10 -177.4(3) . . . . ?
N C11 C1B C1D -179.6(3) . . . . ?
N C11 C1E C16 178.4(3) . . . . ?
N C1J N1 C1G -174.1(2) . . . . ?
N1 C1G C1M C1K 176.6(4) . . . . ?
N1 C1J N C11 -178.2(2) . . . . ?

loop_
_platon_squeeze_void_nr
_platon_squeeze_void_average_x
_platon_squeeze_void_average_y
_platon_squeeze_void_average_z
_platon_squeeze_void_volume
_platon_squeeze_void_count_electrons
_platon_squeeze_void_content
1 0.005 0.104 0.736 6755 1629 '31.4 C5H11N1O1'
